data_1573540
loop_
_publ_author_name
'Ezenyilimba, Frederick C.'
'LaDuca, Robert L.'

_publ_contact_author 'LaDuca, Robert L.'
_publ_section_title
;
 Poly[diaqua[\m2-1,4-bis(pyridin-3-ylmethyl)piperazine][\m2-4-(2-carboxylatoethyl)benzoato]cobalt(II)]
;
_journal_coeditor_code PK4046
_journal_issue 12
_journal_name_full IUCrData
_journal_paper_doi 10.1107/S2414314624012252
_journal_volume 9
_journal_year 2024
_chemical_formula_iupac '[Co (C10 H8 O4) (C16 H20 N4) (H2 O1)2]'
_chemical_formula_moiety 'C26 H32 Co N4 O6'
_chemical_formula_sum 'C26 H32 Co N4 O6'
_chemical_formula_weight 555.48
_chemical_name_systematic
Poly[diaqua[\m~2~-1,4-bis(pyridin-3-ylmethyl)piperazine][\m~2~-4-(2-carboxylatoethyl)benzoato]cobalt(II)]
_space_group_crystal_system monoclinic
_space_group_IT_number 14
_space_group_name_Hall '-P 2yn'
_space_group_name_H-M_alt 'P 1 21/n 1'
_atom_sites_solution_hydrogens mixed
_atom_sites_solution_primary dual
_audit_creation_method
;
Olex2 1.2
(compiled 2018.05.29 svn.r3508 for OlexSys, GUI svn.r5506)
;
_cell_angle_alpha 90
_cell_angle_beta 92.06(2)
_cell_angle_gamma 90
_cell_formula_units_Z 4
_cell_length_a 8.792(5)
_cell_length_b 11.674(7)
_cell_length_c 24.976(14)
_cell_measurement_reflns_used 3606
_cell_measurement_temperature 173(2)
_cell_measurement_theta_max 25.19
_cell_measurement_theta_min 2.39
_cell_volume 2562(3)
_computing_cell_refinement
;
<i>SAINT</i> (Bruker, 2014)
;
_computing_data_collection
;
<i>COSMO</i> (Bruker, 2009)
;
_computing_data_reduction
;
<i>SAINT</i> (Bruker, 2014)
;
_computing_molecular_graphics
;
<i>CrystalMaker X</i> (Palmer, 2020)
;
_computing_publication_material
;
<i>CrystalMaker X</i> (Palmer, 2020)
;
_computing_structure_refinement
;
<i>SHELXL</i> (Sheldrick, 2015b) and
<i>Olex2</i> (Dolomanov <i>et al.</i>, 2009)
;
_computing_structure_solution
;
<i>SHELXT</i> (Sheldrick, 2015a)
;
_diffrn_ambient_temperature 173.15
_diffrn_detector_area_resol_mean 8.36
_diffrn_measured_fraction_theta_full 0.998
_diffrn_measured_fraction_theta_max 0.996
_diffrn_measurement_device_type 'Bruker APEXII CCD'
_diffrn_measurement_method \w
_diffrn_radiation_monochromator graphite
_diffrn_radiation_type MoK\a
_diffrn_radiation_wavelength 0.71073
_diffrn_reflns_av_R_equivalents 0.1008
_diffrn_reflns_av_unetI/netI 0.0930
_diffrn_reflns_limit_h_max 10
_diffrn_reflns_limit_h_min -10
_diffrn_reflns_limit_k_max 14
_diffrn_reflns_limit_k_min -14
_diffrn_reflns_limit_l_max 29
_diffrn_reflns_limit_l_min -29
_diffrn_reflns_number 18006
_diffrn_reflns_theta_full 25.242
_diffrn_reflns_theta_max 25.317
_diffrn_reflns_theta_min 1.632
_diffrn_source 'sealed tube'
_diffrn_standards_number 0
_exptl_absorpt_coefficient_mu 0.719
_exptl_absorpt_correction_T_max 0.7452
_exptl_absorpt_correction_T_min 0.6189
_exptl_absorpt_correction_type multi-scan
_exptl_absorpt_process_details
;
(SADABS; Krause <i>et al.</i>, 2015)
;
_exptl_crystal_colour orange
_exptl_crystal_density_diffrn 1.440
_exptl_crystal_description block
_exptl_crystal_F_000 1164
_exptl_crystal_size_max 0.148
_exptl_crystal_size_mid 0.138
_exptl_crystal_size_min 0.102
_refine_diff_density_max 0.816
_refine_diff_density_min -0.319
_refine_ls_extinction_method none
_refine_ls_goodness_of_fit_ref 1.019
_refine_ls_hydrogen_treatment constr
_refine_ls_matrix_type full
_refine_ls_number_parameters 336
_refine_ls_number_reflns 4662
_refine_ls_number_restraints 0
_refine_ls_restrained_S_all 1.019
_refine_ls_R_factor_all 0.1128
_refine_ls_R_factor_gt 0.0639
_refine_ls_shift/su_max 0.001
_refine_ls_shift/su_mean 0.000
_refine_ls_structure_factor_coef Fsqd
_refine_ls_weighting_details 'w=1/[\s^2^(Fo^2^)+(0.0562P)^2^+1.8770P] where P=(Fo^2^+2Fc^2^)/3'
_refine_ls_weighting_scheme calc
_refine_ls_wR_factor_gt 0.1238
_refine_ls_wR_factor_ref 0.1427
_reflns_number_gt 2979
_reflns_number_total 4662
_reflns_threshold_expression 'I > 2\s(I)'
_cod_data_source_file pk4046.cif
_cod_data_source_block I
_cod_original_cell_volume 2562(2)
_cod_database_code 1573540
_shelx_space_group_comment
;
The symmetry employed for this shelxl refinement is uniquely defined
by the following loop, which should always be used as a source of
symmetry information in preference to the above space-group names.
They are only intended as comments.
;
_shelx_estimated_absorpt_t_min 0.901
_shelx_estimated_absorpt_t_max 0.930

loop_
_space_group_symop_operation_xyz
'x, y, z'
'-x+1/2, y+1/2, -z+1/2'
'-x, -y, -z'
'x-1/2, -y-1/2, z-1/2'

loop_
_atom_site_type_symbol
_atom_site_label
_atom_site_fract_x
_atom_site_fract_y
_atom_site_fract_z
_atom_site_U_iso_or_equiv
_atom_site_adp_type
_atom_site_calc_flag
_atom_site_occupancy
_atom_site_disorder_assembly
_atom_site_disorder_group
Co Co1 0.53449(7) 0.34158(5) 0.92351(2) 0.02444(19) Uani d 1 . .
O O1 0.6159(4) 0.3598(3) 0.84732(12) 0.0299(8) Uani d 1 . .
O O2 0.7352(4) 0.5298(3) 0.85176(12) 0.0318(8) Uani d 1 . .
O O3 0.9573(3) 0.1845(2) 0.50111(12) 0.0284(8) Uani d 1 . .
O O4 0.9032(4) 0.3718(3) 0.49603(14) 0.0423(9) Uani d 1 . .
O O5 0.4295(4) 0.1859(2) 0.89624(13) 0.0315(8) Uani d 1 . .
H H5A 0.338740 0.199708 0.880412 0.047 Uiso d 1 . .
H H5B 0.406879 0.142008 0.924053 0.047 Uiso d 1 . .
O O6 0.6547(3) 0.4905(2) 0.95095(12) 0.0291(8) Uani d 1 . .
H H6A 0.591789 0.541260 0.965697 0.044 Uiso d 1 . .
H H6B 0.691265 0.529733 0.923306 0.044 Uiso d 1 . .
N N1 0.3355(4) 0.4453(3) 0.90337(15) 0.0261(9) Uani d 1 . .
N N2 0.3174(4) 0.6616(3) 0.76873(15) 0.0297(9) Uani d 1 . .
N N3 0.3692(4) 0.6242(3) 0.65617(15) 0.0294(9) Uani d 1 . .
N N4 0.7573(4) 0.7512(3) 0.55286(15) 0.0271(9) Uani d 1 . .
C C1 0.3447(5) 0.5353(4) 0.87023(18) 0.0288(11) Uani d 1 . .
H H1 0.441096 0.552813 0.856274 0.035 Uiso calc 1 . .
C C2 0.2216(6) 0.6045(4) 0.85506(19) 0.0312(11) Uani d 1 . .
C C3 0.0823(6) 0.5764(4) 0.8761(2) 0.0375(13) Uani d 1 . .
H H3 -0.005592 0.620111 0.866441 0.045 Uiso calc 1 . .
C C4 0.0712(6) 0.4852(4) 0.9110(2) 0.0400(13) Uani d 1 . .
H H4 -0.023554 0.466457 0.925921 0.048 Uiso calc 1 . .
C C5 0.1990(6) 0.4222(4) 0.9238(2) 0.0352(12) Uani d 1 . .
H H5 0.191057 0.359847 0.948039 0.042 Uiso calc 1 . .
C C6 0.2433(6) 0.7020(4) 0.81655(19) 0.0332(12) Uani d 1 . .
H H6C 0.143248 0.735773 0.806241 0.040 Uiso calc 1 . .
H H6D 0.306422 0.762289 0.834197 0.040 Uiso calc 1 . .
C C7 0.2151(5) 0.5910(4) 0.73545(19) 0.0328(12) Uani d 1 . .
H H7A 0.131568 0.638943 0.720073 0.039 Uiso calc 1 . .
H H7B 0.169726 0.530620 0.757666 0.039 Uiso calc 1 . .
C C8 0.3007(6) 0.5366(4) 0.6910(2) 0.0349(12) Uani d 1 . .
H H8A 0.382057 0.486926 0.706547 0.042 Uiso calc 1 . .
H H8B 0.230327 0.487942 0.669095 0.042 Uiso calc 1 . .
C C9 0.4633(5) 0.7035(4) 0.6898(2) 0.0323(12) Uani d 1 . .
H H9A 0.501062 0.766223 0.667111 0.039 Uiso calc 1 . .
H H9B 0.552679 0.661682 0.705098 0.039 Uiso calc 1 . .
C C10 0.3739(5) 0.7538(4) 0.73472(19) 0.0302(11) Uani d 1 . .
H H10A 0.439769 0.805989 0.756493 0.036 Uiso calc 1 . .
H H10B 0.286994 0.798696 0.719593 0.036 Uiso calc 1 . .
C C11 0.4631(6) 0.5622(4) 0.6176(2) 0.0340(12) Uani d 1 . .
H H11A 0.397652 0.505599 0.598340 0.041 Uiso calc 1 . .
H H11B 0.542839 0.519076 0.638044 0.041 Uiso calc 1 . .
C C12 0.5397(5) 0.6355(4) 0.57655(19) 0.0294(11) Uani d 1 . .
C C13 0.4773(6) 0.6520(4) 0.5257(2) 0.0379(12) Uani d 1 . .
H H13 0.382732 0.617339 0.515730 0.045 Uiso calc 1 . .
C C14 0.5520(6) 0.7189(4) 0.4891(2) 0.0399(13) Uani d 1 . .
H H14 0.508523 0.731996 0.454235 0.048 Uiso calc 1 . .
C C15 0.6912(6) 0.7662(4) 0.5044(2) 0.0363(12) Uani d 1 . .
H H15 0.742439 0.811563 0.479093 0.044 Uiso calc 1 . .
C C16 0.6830(5) 0.6862(4) 0.5880(2) 0.0315(12) Uani d 1 . .
H H16 0.729698 0.673734 0.622376 0.038 Uiso calc 1 . .
C C17 0.6953(5) 0.4403(4) 0.82744(18) 0.0264(11) Uani d 1 . .
C C18 0.7392(5) 0.4246(4) 0.77044(19) 0.0262(11) Uani d 1 . .
C C19 0.7005(5) 0.3283(4) 0.74147(19) 0.0328(12) Uani d 1 . .
H H19 0.645341 0.268996 0.758118 0.039 Uiso calc 1 . .
C C20 0.7400(6) 0.3154(4) 0.6885(2) 0.0380(13) Uani d 1 . .
H H20 0.711348 0.247664 0.669637 0.046 Uiso calc 1 . .
C C21 0.8213(5) 0.4006(4) 0.66270(18) 0.0294(11) Uani d 1 . .
C C22 0.8622(5) 0.4969(4) 0.69193(19) 0.0278(11) Uani d 1 . .
H H22 0.918031 0.555962 0.675365 0.033 Uiso calc 1 . .
C C23 0.8237(5) 0.5091(4) 0.74467(19) 0.0281(11) Uani d 1 . .
H H23 0.854886 0.575828 0.763897 0.034 Uiso calc 1 . .
C C24 0.8544(7) 0.3947(4) 0.6038(2) 0.0413(14) Uani d 1 . .
H H24A 0.764799 0.425468 0.583367 0.050 Uiso calc 1 . .
H H24B 0.940819 0.446660 0.597300 0.050 Uiso calc 1 . .
C C25 0.8912(6) 0.2806(4) 0.5808(2) 0.0408(13) Uani d 1 . .
H H25A 0.805773 0.227804 0.587420 0.049 Uiso calc 1 . .
H H25B 0.982430 0.250048 0.600364 0.049 Uiso calc 1 . .
C C26 0.9205(5) 0.2796(4) 0.52184(19) 0.0295(11) Uani d 1 . .

loop_
_atom_site_aniso_label
_atom_site_aniso_U_11
_atom_site_aniso_U_22
_atom_site_aniso_U_33
_atom_site_aniso_U_12
_atom_site_aniso_U_13
_atom_site_aniso_U_23
Co1 0.0261(3) 0.0250(3) 0.0225(3) 0.0008(3) 0.0044(3) 0.0005(3)
O1 0.0378(19) 0.0258(18) 0.0265(18) -0.0025(15) 0.0079(15) -0.0003(14)
O2 0.035(2) 0.0297(19) 0.0307(19) -0.0084(15) 0.0075(16) -0.0053(15)
O3 0.0359(19) 0.0250(18) 0.0247(17) -0.0018(15) 0.0067(15) -0.0028(14)
O4 0.066(3) 0.026(2) 0.035(2) 0.0050(17) 0.0016(19) -0.0022(16)
O5 0.0353(19) 0.0271(18) 0.0321(19) -0.0044(15) 0.0036(15) 0.0026(14)
O6 0.0328(19) 0.0280(18) 0.0269(19) 0.0002(14) 0.0068(15) 0.0006(14)
N1 0.023(2) 0.029(2) 0.027(2) 0.0016(17) -0.0019(17) 0.0027(17)
N2 0.031(2) 0.029(2) 0.029(2) -0.0005(19) -0.0005(18) 0.0021(19)
N3 0.031(2) 0.023(2) 0.033(2) -0.0023(17) 0.0009(19) 0.0033(17)
N4 0.028(2) 0.025(2) 0.028(2) 0.0009(18) 0.0041(19) -0.0009(17)
C1 0.030(3) 0.030(3) 0.027(3) 0.003(2) -0.001(2) 0.001(2)
C2 0.037(3) 0.028(3) 0.028(3) 0.001(2) -0.001(2) -0.003(2)
C3 0.026(3) 0.042(3) 0.044(3) 0.005(2) -0.001(2) 0.003(3)
C4 0.029(3) 0.048(3) 0.044(3) -0.001(3) 0.005(2) 0.006(3)
C5 0.035(3) 0.035(3) 0.035(3) -0.006(2) -0.001(2) 0.003(2)
C6 0.031(3) 0.034(3) 0.034(3) 0.001(2) -0.005(2) 0.001(2)
C7 0.031(3) 0.030(3) 0.037(3) -0.007(2) 0.000(2) 0.001(2)
C8 0.033(3) 0.027(3) 0.044(3) -0.011(2) 0.000(2) 0.003(2)
C9 0.027(3) 0.029(3) 0.041(3) -0.006(2) -0.002(2) 0.005(2)
C10 0.032(3) 0.025(3) 0.033(3) -0.007(2) -0.006(2) 0.003(2)
C11 0.033(3) 0.028(3) 0.041(3) 0.003(2) 0.002(2) 0.001(2)
C12 0.030(3) 0.019(2) 0.039(3) 0.002(2) 0.004(2) -0.003(2)
C13 0.030(3) 0.041(3) 0.042(3) -0.006(3) 0.002(2) -0.006(3)
C14 0.037(3) 0.051(3) 0.031(3) -0.003(3) -0.004(3) 0.001(3)
C15 0.036(3) 0.036(3) 0.037(3) 0.000(2) 0.000(3) 0.005(2)
C16 0.033(3) 0.030(3) 0.032(3) 0.006(2) -0.002(2) 0.003(2)
C17 0.021(3) 0.032(3) 0.026(3) 0.005(2) 0.002(2) 0.001(2)
C18 0.025(3) 0.023(2) 0.031(3) 0.003(2) 0.002(2) 0.000(2)
C19 0.040(3) 0.029(3) 0.030(3) -0.007(2) 0.004(2) 0.008(2)
C20 0.050(3) 0.033(3) 0.031(3) -0.009(2) 0.004(3) -0.007(2)
C21 0.034(3) 0.028(3) 0.026(3) 0.003(2) 0.001(2) -0.001(2)
C22 0.025(3) 0.029(3) 0.029(3) -0.004(2) 0.004(2) 0.005(2)
C23 0.029(3) 0.023(3) 0.032(3) -0.002(2) -0.001(2) -0.002(2)
C24 0.062(4) 0.030(3) 0.032(3) -0.009(3) 0.009(3) -0.003(2)
C25 0.048(3) 0.042(3) 0.033(3) 0.008(3) 0.005(3) 0.001(2)
C26 0.023(3) 0.039(3) 0.026(3) -0.003(2) 0.002(2) -0.005(2)

loop_
_atom_type_symbol
_atom_type_description
_atom_type_scat_dispersion_real
_atom_type_scat_dispersion_imag
_atom_type_scat_source
C C 0.0033 0.0016 'International Tables Vol C Tables 4.2.6.8 and 6.1.1.4'
H H 0.0000 0.0000 'International Tables Vol C Tables 4.2.6.8 and 6.1.1.4'
Co Co 0.3494 0.9721 'International Tables Vol C Tables 4.2.6.8 and 6.1.1.4'
N N 0.0061 0.0033 'International Tables Vol C Tables 4.2.6.8 and 6.1.1.4'
O O 0.0106 0.0060 'International Tables Vol C Tables 4.2.6.8 and 6.1.1.4'

loop_
_geom_angle_atom_site_label_1
_geom_angle_atom_site_label_2
_geom_angle_atom_site_label_3
_geom_angle_site_symmetry_1
_geom_angle_site_symmetry_3
_geom_angle
_geom_angle_publ_flag
O1 Co1 O3 . 4_566 177.25(12) y
O1 Co1 O5 . . 87.36(12) y
O1 Co1 O6 . . 91.60(12) y
O1 Co1 N1 . . 91.83(14) y
O1 Co1 N4 . 2_646 89.08(14) y
O3 Co1 O5 4_566 . 91.19(12) y
O3 Co1 O6 4_566 . 89.69(12) y
O3 Co1 N1 4_566 . 90.59(13) y
O3 Co1 N4 4_566 2_646 88.62(13) y
O5 Co1 N1 . . 93.73(14) y
O5 Co1 N4 . 2_646 91.36(14) y
O6 Co1 O5 . . 175.84(12) y
O6 Co1 N1 . . 90.33(14) y
O6 Co1 N4 . 2_646 84.59(13) y
N1 Co1 N4 . 2_646 174.87(14) y
C17 O1 Co1 . . 130.0(3) ?
C26 O3 Co1 . 4_665 126.7(3) ?
Co1 O5 H5A . . 110.9 ?
Co1 O5 H5B . . 110.3 ?
H5A O5 H5B . . 103.2 ?
Co1 O6 H6A . . 111.3 ?
Co1 O6 H6B . . 110.8 ?
H6A O6 H6B . . 102.8 ?
C1 N1 Co1 . . 120.9(3) ?
C1 N1 C5 . . 117.7(4) ?
C5 N1 Co1 . . 121.4(3) ?
C6 N2 C10 . . 114.0(4) ?
C7 N2 C6 . . 111.4(4) ?
C7 N2 C10 . . 107.4(4) ?
C9 N3 C8 . . 109.2(4) ?
C11 N3 C8 . . 107.0(4) ?
C11 N3 C9 . . 111.1(4) ?
C15 N4 Co1 . 2_656 121.1(3) ?
C15 N4 C16 . . 117.3(4) ?
C16 N4 Co1 . 2_656 121.3(3) ?
N1 C1 H1 . . 118.0 ?
N1 C1 C2 . . 123.9(4) ?
C2 C1 H1 . . 118.0 ?
C1 C2 C6 . . 119.8(4) ?
C3 C2 C1 . . 116.6(4) ?
C3 C2 C6 . . 123.6(4) ?
C2 C3 H3 . . 119.9 ?
C4 C3 C2 . . 120.3(5) ?
C4 C3 H3 . . 119.9 ?
C3 C4 H4 . . 120.5 ?
C5 C4 C3 . . 119.0(5) ?
C5 C4 H4 . . 120.5 ?
N1 C5 C4 . . 122.5(5) ?
N1 C5 H5 . . 118.8 ?
C4 C5 H5 . . 118.8 ?
N2 C6 C2 . . 110.4(4) ?
N2 C6 H6C . . 109.6 ?
N2 C6 H6D . . 109.6 ?
C2 C6 H6C . . 109.6 ?
C2 C6 H6D . . 109.6 ?
H6C C6 H6D . . 108.1 ?
N2 C7 H7A . . 109.6 ?
N2 C7 H7B . . 109.6 ?
N2 C7 C8 . . 110.2(4) ?
H7A C7 H7B . . 108.1 ?
C8 C7 H7A . . 109.6 ?
C8 C7 H7B . . 109.6 ?
N3 C8 C7 . . 111.5(4) ?
N3 C8 H8A . . 109.3 ?
N3 C8 H8B . . 109.3 ?
C7 C8 H8A . . 109.3 ?
C7 C8 H8B . . 109.3 ?
H8A C8 H8B . . 108.0 ?
N3 C9 H9A . . 109.3 ?
N3 C9 H9B . . 109.3 ?
N3 C9 C10 . . 111.6(4) ?
H9A C9 H9B . . 108.0 ?
C10 C9 H9A . . 109.3 ?
C10 C9 H9B . . 109.3 ?
N2 C10 C9 . . 109.9(4) ?
N2 C10 H10A . . 109.7 ?
N2 C10 H10B . . 109.7 ?
C9 C10 H10A . . 109.7 ?
C9 C10 H10B . . 109.7 ?
H10A C10 H10B . . 108.2 ?
N3 C11 H11A . . 108.3 ?
N3 C11 H11B . . 108.3 ?
N3 C11 C12 . . 115.9(4) ?
H11A C11 H11B . . 107.4 ?
C12 C11 H11A . . 108.3 ?
C12 C11 H11B . . 108.3 ?
C13 C12 C11 . . 122.1(4) ?
C13 C12 C16 . . 116.7(4) ?
C16 C12 C11 . . 121.1(4) ?
C12 C13 H13 . . 119.8 ?
C12 C13 C14 . . 120.3(5) ?
C14 C13 H13 . . 119.8 ?
C13 C14 H14 . . 120.7 ?
C15 C14 C13 . . 118.5(5) ?
C15 C14 H14 . . 120.7 ?
N4 C15 C14 . . 123.3(5) ?
N4 C15 H15 . . 118.3 ?
C14 C15 H15 . . 118.3 ?
N4 C16 C12 . . 123.7(4) ?
N4 C16 H16 . . 118.2 ?
C12 C16 H16 . . 118.2 ?
O1 C17 C18 . . 116.1(4) ?
O2 C17 O1 . . 124.8(4) ?
O2 C17 C18 . . 119.0(4) ?
C19 C18 C17 . . 122.2(4) ?
C19 C18 C23 . . 117.3(4) ?
C23 C18 C17 . . 120.5(4) ?
C18 C19 H19 . . 119.1 ?
C18 C19 C20 . . 121.7(4) ?
C20 C19 H19 . . 119.1 ?
C19 C20 H20 . . 119.6 ?
C19 C20 C21 . . 120.8(4) ?
C21 C20 H20 . . 119.6 ?
C20 C21 C24 . . 122.5(4) ?
C22 C21 C20 . . 117.6(4) ?
C22 C21 C24 . . 119.8(4) ?
C21 C22 H22 . . 119.3 ?
C23 C22 C21 . . 121.4(4) ?
C23 C22 H22 . . 119.3 ?
C18 C23 H23 . . 119.4 ?
C22 C23 C18 . . 121.1(4) ?
C22 C23 H23 . . 119.4 ?
C21 C24 H24A . . 107.8 ?
C21 C24 H24B . . 107.8 ?
H24A C24 H24B . . 107.2 ?
C25 C24 C21 . . 117.8(4) ?
C25 C24 H24A . . 107.8 ?
C25 C24 H24B . . 107.8 ?
C24 C25 H25A . . 108.4 ?
C24 C25 H25B . . 108.4 ?
C24 C25 C26 . . 115.5(4) ?
H25A C25 H25B . . 107.5 ?
C26 C25 H25A . . 108.4 ?
C26 C25 H25B . . 108.4 ?
O3 C26 C25 . . 117.4(4) ?
O4 C26 O3 . . 124.4(4) ?
O4 C26 C25 . . 118.2(4) ?

loop_
_geom_bond_atom_site_label_1
_geom_bond_atom_site_label_2
_geom_bond_site_symmetry_2
_geom_bond_distance
_geom_bond_publ_flag
Co1 O1 . 2.068(3) y
Co1 O3 4_566 2.099(3) y
Co1 O5 . 2.138(3) y
Co1 O6 . 2.135(3) y
Co1 N1 . 2.172(4) y
Co1 N4 2_646 2.176(4) y
O1 C17 . 1.282(5) ?
O2 C17 . 1.252(5) ?
O3 C26 . 1.272(5) ?
O4 C26 . 1.261(6) ?
O5 H5A . 0.8924 ?
O5 H5B . 0.8915 ?
O6 H6A . 0.8985 ?
O6 H6B . 0.8977 ?
N1 C1 . 1.342(6) ?
N1 C5 . 1.349(6) ?
N2 C6 . 1.459(6) ?
N2 C7 . 1.458(6) ?
N2 C10 . 1.469(6) ?
N3 C8 . 1.484(6) ?
N3 C9 . 1.482(6) ?
N3 C11 . 1.480(6) ?
N4 C15 . 1.336(6) ?
N4 C16 . 1.346(6) ?
C1 H1 . 0.9500 ?
C1 C2 . 1.393(6) ?
C2 C3 . 1.389(7) ?
C2 C6 . 1.507(7) ?
C3 H3 . 0.9500 ?
C3 C4 . 1.383(7) ?
C4 H4 . 0.9500 ?
C4 C5 . 1.371(7) ?
C5 H5 . 0.9500 ?
C6 H6C . 0.9900 ?
C6 H6D . 0.9900 ?
C7 H7A . 0.9900 ?
C7 H7B . 0.9900 ?
C7 C8 . 1.504(7) ?
C8 H8A . 0.9900 ?
C8 H8B . 0.9900 ?
C9 H9A . 0.9900 ?
C9 H9B . 0.9900 ?
C9 C10 . 1.513(6) ?
C10 H10A . 0.9900 ?
C10 H10B . 0.9900 ?
C11 H11A . 0.9900 ?
C11 H11B . 0.9900 ?
C11 C12 . 1.511(6) ?
C12 C13 . 1.378(7) ?
C12 C16 . 1.412(7) ?
C13 H13 . 0.9500 ?
C13 C14 . 1.386(7) ?
C14 H14 . 0.9500 ?
C14 C15 . 1.384(7) ?
C15 H15 . 0.9500 ?
C16 H16 . 0.9500 ?
C17 C18 . 1.500(6) ?
C18 C19 . 1.373(6) ?
C18 C23 . 1.406(6) ?
C19 H19 . 0.9500 ?
C19 C20 . 1.387(6) ?
C20 H20 . 0.9500 ?
C20 C21 . 1.397(7) ?
C21 C22 . 1.381(6) ?
C21 C24 . 1.512(7) ?
C22 H22 . 0.9500 ?
C22 C23 . 1.379(6) ?
C23 H23 . 0.9500 ?
C24 H24A . 0.9900 ?
C24 H24B . 0.9900 ?
C24 C25 . 1.490(7) ?
C25 H25A . 0.9900 ?
C25 H25B . 0.9900 ?
C25 C26 . 1.505(7) ?

loop_
_geom_hbond_atom_site_label_D
_geom_hbond_atom_site_label_H
_geom_hbond_atom_site_label_A
_geom_hbond_site_symmetry_A
_geom_hbond_distance_DH
_geom_hbond_distance_HA
_geom_hbond_distance_DA
_geom_hbond_angle_DHA
_geom_hbond_publ_flag
O5 H5A N3 2_546 0.89 2.20 2.980(5) 146.0 yes
O5 H5B O4 4_566 0.89 1.81 2.600(5) 147.1 yes
O6 H6A O3 2_656 0.90 1.92 2.760(4) 154.4 yes
O6 H6B O2 . 0.90 1.84 2.641(4) 147.1 yes
